data_4026248
loop_
_publ_author_name
'Laura P. Hern\'andez-Egu\'ia'
'Eduardo C. Escudero-Ad\'an'
'Julio R. Pinz\'on'
'Luis Echegoyen'
'Pablo Ballester'

_publ_section_title
;
 Complexation of Sc3N@C80 Endohedral Fullerene with Cyclic
 Zn-Bisporphyrins: Solid State and Solution Studies
;
_journal_name_full 'Journal of Organic Chemistry'
_journal_page_first 3258
_journal_page_last 3265
_journal_paper_doi 10.1021/jo200154d
_journal_volume 76
_journal_year 2011
_chemical_formula_sum 'C118 H99 N10 O6 Zn2'
_chemical_formula_weight 1883.81
_space_group_IT_number 14
_symmetry_cell_setting monoclinic
_symmetry_space_group_name_Hall '-P 2ybc'
_symmetry_space_group_name_H-M 'P 1 21/c 1'
_atom_sites_solution_hydrogens geom
_atom_sites_solution_primary direct
_atom_sites_solution_secondary difmap
_audit_creation_method SHELXL-97
_cell_angle_alpha 90.00
_cell_angle_beta 94.558(14)
_cell_angle_gamma 90.00
_cell_formula_units_Z 4
_cell_length_a 12.803(8)
_cell_length_b 23.382(13)
_cell_length_c 33.72(3)
_cell_measurement_reflns_used 706
_cell_measurement_temperature 100(2)
_cell_measurement_theta_max 14.51
_cell_measurement_theta_min 2.46
_cell_volume 10062(12)
_computing_cell_refinement 'Bruker APEX2 v2009.1-0'
_computing_data_collection 'Bruker APEX2 v2009.1-0'
_computing_data_reduction 'Bruker SAINT V7.60A'
_computing_molecular_graphics 'Bruker SHELXTL'
_computing_publication_material 'Bruker SHELXTL'
_computing_structure_refinement 'SHELXS-97 (Sheldrick, 2008)'
_computing_structure_solution 'SHELXS-97 (Sheldrick, 2008)'
_diffrn_ambient_temperature 100(2)
_diffrn_detector_area_resol_mean 512
_diffrn_detector_type '4K CCD area detector APEX II'
_diffrn_measured_fraction_theta_full 0.883
_diffrn_measured_fraction_theta_max 0.883
_diffrn_measurement_device_type 'Kappa 4-axis goniometer bruker-nonius'
_diffrn_measurement_method
;
 Fullsphere data collection, phi and omega scans
;
_diffrn_measurement_specimen_support 'magnetic support whith 10 micron nylon fiber cryoloop'
_diffrn_radiation_monochromator 'Multilayer Montel 200 mirrors'
_diffrn_radiation_type MoK\a
_diffrn_radiation_wavelength 0.71073
_diffrn_reflns_av_R_equivalents 0.2415
_diffrn_reflns_av_sigmaI/netI 0.2366
_diffrn_reflns_limit_h_max 11
_diffrn_reflns_limit_h_min -10
_diffrn_reflns_limit_k_max 18
_diffrn_reflns_limit_k_min -21
_diffrn_reflns_limit_l_max 20
_diffrn_reflns_limit_l_min -30
_diffrn_reflns_number 22265
_diffrn_reflns_theta_full 19.05
_diffrn_reflns_theta_max 19.05
_diffrn_reflns_theta_min 1.06
_diffrn_source 'rotating anode X-ray tube'
_diffrn_source_current 70
_diffrn_source_power 50
_diffrn_source_size '3 mm x 0.3 mm fine focus'
_diffrn_source_type 'Bruker-Nonius FR 591'
_exptl_absorpt_coefficient_mu 0.538
_exptl_absorpt_correction_T_max 1.0
_exptl_absorpt_correction_T_min 0.95
_exptl_absorpt_correction_type empirical
_exptl_absorpt_process_details
; 
 SADABS Version 2008/1 Bruker-Nonius
 Blessing, Acta Cryst. (1995) A51 33-38
;
_exptl_crystal_colour purple
_exptl_crystal_density_diffrn 1.244
_exptl_crystal_description Needle
_exptl_crystal_F_000 3940
_exptl_crystal_size_max 0.10
_exptl_crystal_size_mid 0.01
_exptl_crystal_size_min 0.01
_refine_diff_density_max 0.699
_refine_diff_density_min -0.713
_refine_diff_density_rms 0.166
_refine_ls_extinction_method none
_refine_ls_goodness_of_fit_ref 1.221
_refine_ls_hydrogen_treatment noref
_refine_ls_matrix_type full
_refine_ls_number_parameters 1258
_refine_ls_number_reflns 7206
_refine_ls_number_restraints 1313
_refine_ls_restrained_S_all 1.133
_refine_ls_R_factor_all 0.2318
_refine_ls_R_factor_gt 0.0990
_refine_ls_shift/su_max 0.011
_refine_ls_shift/su_mean 0.001
_refine_ls_structure_factor_coef Fsqd
_refine_ls_weighting_details 'calc w=1/[\s^2^(Fo^2^)+(0.1000P)^2^+0.0000P] where P=(Fo^2^+2Fc^2^)/3'
_refine_ls_weighting_scheme calc
_refine_ls_wR_factor_gt 0.2227
_refine_ls_wR_factor_ref 0.2810
_reflns_number_gt 3072
_reflns_number_total 7206
_reflns_threshold_expression >2sigma(I)
_cod_data_source_file jo200154d_si_004.cif
_cod_data_source_block lph244tmeda_0m
_cod_depositor_comments
;
The following automatic conversions were performed:

data name '_diffrn_measurement_specimen_suppport' was replaced with
'_diffrn_measurement_specimen_support' as specified in the
replacement file 'data/replacement-values/replacement_tags.lst'.

Automatic conversion script
Id: cif_correct_tags 9268 2022-04-12 08:56:07Z antanas 
;
_cod_original_cell_volume 10062(11)
_cod_database_code 4026248

loop_
_symmetry_equiv_pos_as_xyz
'x, y, z'
'-x, y+1/2, -z+1/2'
'-x, -y, -z'
'x, -y-1/2, z-1/2'

loop_
_atom_site_label
_atom_site_type_symbol
_atom_site_fract_x
_atom_site_fract_y
_atom_site_fract_z
_atom_site_U_iso_or_equiv
_atom_site_adp_type
_atom_site_occupancy
_atom_site_symmetry_multiplicity
_atom_site_calc_flag
_atom_site_refinement_flags
_atom_site_disorder_assembly
_atom_site_disorder_group
N1 N -0.0906(6) 0.3646(4) 0.2715(3) 0.0359(17) Uani 1 1 d U . .
N2 N 0.0478(6) 0.4206(4) 0.3322(3) 0.040(2) Uani 1 1 d U . .
C1 C -0.1394(9) 0.3399(5) 0.2400(4) 0.0453(19) Uani 1 1 d U . .
C2 C -0.2504(9) 0.3390(5) 0.2440(4) 0.048(2) Uani 1 1 d U . .
H2 H -0.3042 0.3238 0.2260 0.058 Uiso 1 1 calc R . .
C3 C -0.2602(9) 0.3645(5) 0.2792(4) 0.044(2) Uani 1 1 d U . .
H3 H -0.3245 0.3695 0.2910 0.052 Uiso 1 1 calc R . .
C4 C -0.1634(8) 0.3826(5) 0.2959(4) 0.0364(19) Uani 1 1 d U . .
C5 C -0.1454(8) 0.4118(5) 0.3308(4) 0.0380(18) Uani 1 1 d U . .
C6 C -0.2364(8) 0.4288(5) 0.3527(4) 0.0366(18) Uani 1 1 d U . .
C7 C -0.3018(8) 0.4688(5) 0.3383(4) 0.036(2) Uani 1 1 d U . .
H7 H -0.2924 0.4863 0.3134 0.043 Uiso 1 1 calc R . .
C8 C -0.3849(8) 0.4849(5) 0.3603(4) 0.036(2) Uani 1 1 d U . .
H8 H -0.4311 0.5146 0.3508 0.043 Uiso 1 1 calc R . .
C9 C -0.3997(8) 0.4587(5) 0.3947(4) 0.040(2) Uani 1 1 d U . .
H9 H -0.4575 0.4699 0.4090 0.048 Uiso 1 1 calc R . .
C10 C -0.3364(9) 0.4174(6) 0.4097(4) 0.0460(19) Uani 1 1 d U . .
C11 C -0.2500(8) 0.3997(5) 0.3881(4) 0.043(2) Uani 1 1 d U . .
H11 H -0.2043 0.3698 0.3975 0.051 Uiso 1 1 calc R . .
C12 C -0.0449(8) 0.4326(5) 0.3481(4) 0.0393(19) Uani 1 1 d U . .
C13 C -0.0283(8) 0.4706(5) 0.3803(4) 0.043(2) Uani 1 1 d U . .
H13 H -0.0812 0.4855 0.3956 0.051 Uiso 1 1 calc R . .
C14 C 0.0735(8) 0.4824(5) 0.3857(4) 0.042(2) Uani 1 1 d U . .
H14A H 0.1076 0.5063 0.4055 0.050 Uiso 1 1 calc R . .
C15 C 0.1209(8) 0.4507(5) 0.3548(4) 0.041(2) Uani 1 1 d U . .
C16 C 0.2329(8) 0.4526(5) 0.3503(4) 0.0379(18) Uani 1 1 d U . .
C17 C 0.2989(8) 0.4869(5) 0.3790(4) 0.0335(18) Uani 1 1 d U . .
C18 C 0.3193(8) 0.4696(5) 0.4175(4) 0.035(2) Uani 1 1 d U . .
C19 C 0.3773(8) 0.5055(5) 0.4431(4) 0.0370(18) Uani 1 1 d U . .
H19 H 0.3904 0.4942 0.4701 0.044 Uiso 1 1 calc R . .
C20 C 0.4166(8) 0.5562(5) 0.4316(4) 0.037(2) Uani 1 1 d U . .
C21 C 0.3985(8) 0.5705(5) 0.3926(4) 0.038(2) Uani 1 1 d U . .
H21 H 0.4301 0.6044 0.3835 0.045 Uiso 1 1 calc R . .
C22 C 0.3383(8) 0.5394(5) 0.3658(4) 0.036(2) Uani 1 1 d U . .
C23 C 0.2803(9) 0.4135(5) 0.4320(4) 0.048(3) Uani 1 1 d U . .
H23A H 0.3193 0.4034 0.4572 0.072 Uiso 1 1 calc R . .
H23B H 0.2906 0.3838 0.4122 0.072 Uiso 1 1 calc R . .
H23C H 0.2056 0.4167 0.4360 0.072 Uiso 1 1 calc R . .
C24 C 0.4870(9) 0.5918(5) 0.4600(4) 0.052(3) Uani 1 1 d U . .
H24A H 0.5602 0.5860 0.4545 0.078 Uiso 1 1 calc R . .
H24B H 0.4775 0.5802 0.4874 0.078 Uiso 1 1 calc R . .
H24C H 0.4688 0.6323 0.4566 0.078 Uiso 1 1 calc R . .
C25 C 0.3169(9) 0.5615(5) 0.3228(4) 0.047(3) Uani 1 1 d U . .
H25A H 0.3262 0.6031 0.3223 0.071 Uiso 1 1 calc R . .
H25B H 0.2449 0.5519 0.3129 0.071 Uiso 1 1 calc R . .
H25C H 0.3660 0.5434 0.3057 0.071 Uiso 1 1 calc R . .
N3 N 0.2292(6) 0.3894(4) 0.2912(3) 0.0333(17) Uani 1 1 d U . .
N4 N 0.0901(7) 0.3335(4) 0.2299(3) 0.045(2) Uani 1 1 d U . .
C26 C 0.2785(8) 0.4200(5) 0.3219(4) 0.0379(19) Uani 1 1 d U . .
C27 C 0.3928(8) 0.4200(5) 0.3176(4) 0.038(2) Uani 1 1 d U . .
H27A H 0.4469 0.4386 0.3337 0.045 Uiso 1 1 calc R . .
C28 C 0.4008(8) 0.3869(5) 0.2852(4) 0.037(2) Uani 1 1 d U . .
H28 H 0.4663 0.3769 0.2758 0.044 Uiso 1 1 calc R . .
C29 C 0.3006(8) 0.3676(5) 0.2658(4) 0.0376(19) Uani 1 1 d U . .
C30 C 0.2811(8) 0.3352(6) 0.2334(4) 0.0441(18) Uani 1 1 d U . .
C31 C 0.3768(4) 0.3131(3) 0.2156(2) 0.0510(19) Uani 1 1 d GU . .
C32 C 0.4245(5) 0.2641(3) 0.2319(2) 0.057(2) Uani 1 1 d GU . .
H32 H 0.3992 0.2471 0.2549 0.069 Uiso 1 1 calc R . .
C33 C 0.5092(6) 0.2401(3) 0.2146(3) 0.064(2) Uani 1 1 d GU . .
C34 C 0.5462(5) 0.2650(4) 0.1810(3) 0.059(2) Uani 1 1 d GU . .
H34 H 0.6041 0.2486 0.1692 0.071 Uiso 1 1 calc R . .
C35 C 0.4985(6) 0.3140(4) 0.1647(2) 0.059(2) Uani 1 1 d GU . .
H35 H 0.5238 0.3310 0.1418 0.071 Uiso 1 1 calc R . .
C36 C 0.4138(5) 0.3380(3) 0.1820(2) 0.057(2) Uani 1 1 d GU . .
H36 H 0.3812 0.3715 0.1709 0.068 Uiso 1 1 calc R . .
C37 C 0.1825(9) 0.3212(5) 0.2148(4) 0.0462(19) Uani 1 1 d U . .
C38 C 0.1663(9) 0.2940(6) 0.1780(4) 0.051(2) Uani 1 1 d U . .
H38 H 0.2184 0.2816 0.1614 0.061 Uiso 1 1 calc R . .
C39 C 0.0630(9) 0.2891(5) 0.1709(4) 0.054(2) Uani 1 1 d U . .
H39 H 0.0271 0.2722 0.1481 0.065 Uiso 1 1 calc R . .
C40 C 0.0160(9) 0.3140(6) 0.2038(4) 0.051(2) Uani 1 1 d U . .
C41 C -0.0934(9) 0.3147(6) 0.2063(4) 0.0501(18) Uani 1 1 d U . .
C42 C -0.1610(9) 0.2938(6) 0.1731(4) 0.0517(18) Uani 1 1 d U . .
C43 C -0.1722(9) 0.2363(6) 0.1687(4) 0.056(2) Uani 1 1 d U . .
C44 C -0.2245(8) 0.2145(6) 0.1364(4) 0.054(2) Uani 1 1 d U . .
H44 H -0.2304 0.1742 0.1337 0.065 Uiso 1 1 calc R . .
C45 C -0.2706(9) 0.2495(6) 0.1068(4) 0.057(2) Uani 1 1 d U . .
C46 C -0.2621(9) 0.3081(6) 0.1126(4) 0.058(2) Uani 1 1 d U . .
H46 H -0.2958 0.3337 0.0939 0.069 Uiso 1 1 calc R . .
C47 C -0.2063(9) 0.3281(6) 0.1446(4) 0.057(2) Uani 1 1 d U . .
C48 C -0.1283(9) 0.1963(6) 0.1982(4) 0.067(4) Uani 1 1 d U . .
H48A H -0.1487 0.1573 0.1902 0.101 Uiso 1 1 calc R . .
H48B H -0.1547 0.2051 0.2240 0.101 Uiso 1 1 calc R . .
H48C H -0.0517 0.1995 0.2003 0.101 Uiso 1 1 calc R . .
C49 C -0.3384(10) 0.2279(6) 0.0686(4) 0.081(4) Uani 1 1 d U . .
H49A H -0.3237 0.1874 0.0642 0.121 Uiso 1 1 calc R . .
H49B H -0.3206 0.2501 0.0454 0.121 Uiso 1 1 calc R . .
H49C H -0.4129 0.2328 0.0724 0.121 Uiso 1 1 calc R . .
C50 C -0.1995(10) 0.3928(6) 0.1481(4) 0.071(4) Uani 1 1 d U . .
H50A H -0.1687 0.4084 0.1247 0.106 Uiso 1 1 calc R . .
H50B H -0.1556 0.4030 0.1721 0.106 Uiso 1 1 calc R . .
H50C H -0.2700 0.4086 0.1496 0.106 Uiso 1 1 calc R . .
O1 O -0.3552(6) 0.3919(4) 0.4450(3) 0.0572(19) Uani 1 1 d U . .
O2 O 0.1998(6) 0.4407(4) 0.5755(2) 0.0543(19) Uani 1 1 d U . .
C51 C -0.2872(9) 0.3478(6) 0.4628(4) 0.061(2) Uani 1 1 d U . .
H51A H -0.2729 0.3189 0.4425 0.073 Uiso 1 1 calc R . .
H51B H -0.3225 0.3283 0.4841 0.073 Uiso 1 1 calc R . .
C52 C -0.1858(10) 0.3731(6) 0.4800(4) 0.058(2) Uani 1 1 d U . .
C53 C -0.1087(10) 0.3919(6) 0.4921(4) 0.059(2) Uani 1 1 d U . .
C54 C -0.0142(10) 0.4165(6) 0.5083(4) 0.059(2) Uani 1 1 d U . .
C55 C 0.0645(10) 0.4332(6) 0.5206(4) 0.055(2) Uani 1 1 d U . .
C56 C 0.1660(10) 0.4566(6) 0.5373(4) 0.055(2) Uani 1 1 d U . .
H56A H 0.2203 0.4452 0.5195 0.066 Uiso 1 1 calc R . .
H56B H 0.1613 0.4989 0.5365 0.066 Uiso 1 1 calc R . .
O3 O 0.5583(6) 0.1930(4) 0.2272(3) 0.079(2) Uani 1 1 d U . .
O4 O -0.0359(8) 0.0783(4) 0.2284(3) 0.092(2) Uani 1 1 d U . .
C57 C 0.5201(10) 0.1632(7) 0.2570(5) 0.082(2) Uani 1 1 d U . .
H57A H 0.5184 0.1888 0.2804 0.098 Uiso 1 1 calc R . .
H57B H 0.5696 0.1318 0.2646 0.098 Uiso 1 1 calc R . .
C58 C 0.4219(12) 0.1400(7) 0.2493(5) 0.084(3) Uani 1 1 d U . .
C59 C 0.3424(12) 0.1202(7) 0.2408(5) 0.086(3) Uani 1 1 d U . .
C60 C 0.2407(13) 0.1001(7) 0.2287(5) 0.087(3) Uani 1 1 d U . .
C61 C 0.1524(13) 0.0834(7) 0.2166(5) 0.090(3) Uani 1 1 d U . .
C62 C 0.0426(12) 0.0646(7) 0.2028(5) 0.095(3) Uani 1 1 d U . .
H62A H 0.0233 0.0821 0.1765 0.114 Uiso 1 1 calc R . .
H62B H 0.0430 0.0226 0.1990 0.114 Uiso 1 1 calc R . .
C63 C -0.0115(10) 0.0849(6) 0.4005(4) 0.0619(19) Uani 1 1 d U . .
C64 C -0.1178(10) 0.0614(6) 0.4003(5) 0.064(2) Uani 1 1 d U . .
H64 H -0.1559 0.0423 0.3789 0.077 Uiso 1 1 calc R . .
C65 C -0.1507(10) 0.0726(6) 0.4368(4) 0.062(2) Uani 1 1 d U . .
H65 H -0.2157 0.0602 0.4455 0.074 Uiso 1 1 calc R . .
C66 C -0.0749(10) 0.1053(6) 0.4602(4) 0.057(2) Uani 1 1 d U . .
C67 C -0.0787(9) 0.1291(6) 0.4976(4) 0.0552(18) Uani 1 1 d U . .
C68 C -0.1859(10) 0.1128(6) 0.5134(5) 0.0623(19) Uani 1 1 d U . .
C69 C -0.2734(10) 0.1461(6) 0.5028(5) 0.070(2) Uani 1 1 d U . .
C70 C -0.3722(11) 0.1291(6) 0.5147(5) 0.078(2) Uani 1 1 d U . .
H70 H -0.4335 0.1503 0.5066 0.094 Uiso 1 1 calc R . .
C71 C -0.3778(11) 0.0824(7) 0.5377(5) 0.084(2) Uani 1 1 d U . .
C72 C -0.2960(10) 0.0502(6) 0.5466(5) 0.081(2) Uani 1 1 d U . .
H72 H -0.3038 0.0152 0.5603 0.097 Uiso 1 1 calc R . .
C73 C -0.1918(11) 0.0676(6) 0.5355(5) 0.075(2) Uani 1 1 d U . .
C74 C -0.2706(9) 0.1973(6) 0.4775(5) 0.072(4) Uani 1 1 d U . .
H74A H -0.2244 0.2260 0.4908 0.109 Uiso 1 1 calc R . .
H74B H -0.3415 0.2131 0.4728 0.109 Uiso 1 1 calc R . .
H74C H -0.2442 0.1870 0.4519 0.109 Uiso 1 1 calc R . .
C75 C -0.4863(11) 0.0654(7) 0.5542(5) 0.118(5) Uani 1 1 d U . .
H75A H -0.5046 0.0262 0.5461 0.177 Uiso 1 1 calc R . .
H75B H -0.5411 0.0916 0.5434 0.177 Uiso 1 1 calc R . .
H75C H -0.4802 0.0679 0.5833 0.177 Uiso 1 1 calc R . .
C76 C -0.0961(10) 0.0323(6) 0.5492(5) 0.087(4) Uani 1 1 d U . .
H76A H -0.0774 0.0074 0.5275 0.130 Uiso 1 1 calc R . .
H76B H -0.1118 0.0088 0.5721 0.130 Uiso 1 1 calc R . .
H76C H -0.0373 0.0579 0.5569 0.130 Uiso 1 1 calc R . .
C77 C -0.0120(9) 0.1634(6) 0.5174(4) 0.0501(19) Uani 1 1 d U . .
C78 C -0.0266(9) 0.1906(5) 0.5545(4) 0.051(2) Uani 1 1 d U . .
H78 H -0.0845 0.1859 0.5701 0.061 Uiso 1 1 calc R . .
C79 C 0.0562(9) 0.2239(5) 0.5630(4) 0.049(2) Uani 1 1 d U . .
H79 H 0.0668 0.2491 0.5851 0.059 Uiso 1 1 calc R . .
C80 C 0.1263(9) 0.2148(6) 0.5327(4) 0.0468(19) Uani 1 1 d U . .
C81 C 0.2257(9) 0.2430(5) 0.5320(4) 0.0469(18) Uani 1 1 d U . .
C82 C 0.2504(9) 0.2859(6) 0.5614(4) 0.0421(19) Uani 1 1 d U . .
C83 C 0.3027(9) 0.2766(6) 0.5976(4) 0.047(2) Uani 1 1 d U . .
H83 H 0.3288 0.2394 0.6040 0.057 Uiso 1 1 calc R . .
C84 C 0.3187(9) 0.3196(5) 0.6248(4) 0.049(2) Uani 1 1 d U . .
H84 H 0.3556 0.3118 0.6498 0.059 Uiso 1 1 calc R . .
C85 C 0.2825(9) 0.3734(6) 0.6168(4) 0.047(2) Uani 1 1 d U . .
H85 H 0.2920 0.4029 0.6361 0.056 Uiso 1 1 calc R . .
C86 C 0.2337(9) 0.3836(6) 0.5815(4) 0.047(2) Uani 1 1 d U . .
C87 C 0.2189(8) 0.3413(5) 0.5537(4) 0.045(2) Uani 1 1 d U . .
H87 H 0.1860 0.3504 0.5282 0.054 Uiso 1 1 calc R . .
C88 C 0.2945(9) 0.2317(6) 0.5041(4) 0.0485(19) Uani 1 1 d U . .
C89 C 0.3955(9) 0.2591(6) 0.5030(4) 0.051(2) Uani 1 1 d U . .
H89 H 0.4266 0.2856 0.5217 0.061 Uiso 1 1 calc R . .
C90 C 0.4366(9) 0.2394(5) 0.4699(4) 0.053(2) Uani 1 1 d U . .
H90 H 0.5042 0.2489 0.4622 0.063 Uiso 1 1 calc R . .
C91 C 0.3666(9) 0.2033(6) 0.4486(4) 0.0528(19) Uani 1 1 d U . .
C92 C 0.3799(9) 0.1782(6) 0.4133(4) 0.0540(18) Uani 1 1 d U . .
C93 C 0.4792(10) 0.1881(6) 0.3939(4) 0.0586(18) Uani 1 1 d U . .
C94 C 0.5491(10) 0.1419(6) 0.3939(4) 0.062(2) Uani 1 1 d U . .
C95 C 0.6405(10) 0.1539(6) 0.3731(4) 0.070(2) Uani 1 1 d U . .
H95 H 0.6914 0.1246 0.3716 0.084 Uiso 1 1 calc R . .
C96 C 0.6582(10) 0.2057(7) 0.3553(5) 0.071(2) Uani 1 1 d U . .
C97 C 0.5873(10) 0.2488(7) 0.3566(4) 0.071(2) Uani 1 1 d U . .
H97 H 0.5988 0.2846 0.3443 0.085 Uiso 1 1 calc R . .
C98 C 0.4981(10) 0.2396(7) 0.3764(5) 0.067(2) Uani 1 1 d U . .
C99 C 0.5338(10) 0.0873(6) 0.4126(4) 0.062(4) Uani 1 1 d U . .
H99A H 0.4727 0.0806 0.4261 0.074 Uiso 1 1 calc R . .
H99B H 0.5849 0.0580 0.4113 0.074 Uiso 1 1 calc R . .
C100 C 0.7537(10) 0.2143(7) 0.3324(4) 0.087(4) Uani 1 1 d U . .
H10D H 0.8160 0.2006 0.3484 0.130 Uiso 1 1 calc R . .
H10E H 0.7618 0.2550 0.3266 0.130 Uiso 1 1 calc R . .
H10F H 0.7453 0.1928 0.3074 0.130 Uiso 1 1 calc R . .
C101 C 0.4265(10) 0.2898(6) 0.3787(5) 0.080(4) Uani 1 1 d U . .
H10A H 0.3551 0.2763 0.3816 0.120 Uiso 1 1 calc R . .
H10B H 0.4275 0.3125 0.3543 0.120 Uiso 1 1 calc R . .
H10C H 0.4501 0.3134 0.4017 0.120 Uiso 1 1 calc R . .
C102 C 0.3080(10) 0.1441(6) 0.3927(4) 0.0546(19) Uani 1 1 d U . .
C103 C 0.3150(10) 0.1164(6) 0.3530(4) 0.059(2) Uani 1 1 d U . .
H103 H 0.3747 0.1182 0.3380 0.071 Uiso 1 1 calc R . .
C104 C 0.2254(9) 0.0885(6) 0.3412(4) 0.062(2) Uani 1 1 d U . .
H104 H 0.2112 0.0667 0.3176 0.074 Uiso 1 1 calc R . .
C105 C 0.1567(10) 0.0988(6) 0.3718(4) 0.063(2) Uani 1 1 d U . .
C106 C 0.0545(10) 0.0797(6) 0.3694(5) 0.0645(19) Uani 1 1 d U . .
C107 C 0.0161(5) 0.0472(4) 0.3363(2) 0.074(2) Uani 1 1 d GU . .
C108 C 0.0150(7) 0.0758(4) 0.3001(3) 0.079(2) Uani 1 1 d GU . .
H108 H 0.0426 0.1134 0.2991 0.094 Uiso 1 1 calc R . .
C109 C -0.0264(8) 0.0494(5) 0.2654(2) 0.089(2) Uani 1 1 d GU . .
C110 C -0.0668(8) -0.0057(5) 0.2669(3) 0.097(2) Uani 1 1 d GU . .
H110 H -0.0951 -0.0237 0.2432 0.116 Uiso 1 1 calc R . .
C111 C -0.0658(8) -0.0343(4) 0.3030(3) 0.095(3) Uani 1 1 d GU . .
H111 H -0.0934 -0.0720 0.3040 0.114 Uiso 1 1 calc R . .
C112 C -0.0243(7) -0.0079(4) 0.3377(3) 0.085(2) Uani 1 1 d GU . .
H112 H -0.0236 -0.0275 0.3624 0.102 Uiso 1 1 calc R . .
C113 C -0.0007(11) 0.2454(6) 0.2974(5) 0.092(4) Uani 1 1 d U . .
H11N H 0.0100 0.2370 0.2696 0.138 Uiso 1 1 calc R . .
H11O H -0.0688 0.2641 0.2990 0.138 Uiso 1 1 calc R . .
H11P H 0.0008 0.2096 0.3126 0.138 Uiso 1 1 calc R . .
C114 C 0.1795(11) 0.2531(6) 0.3063(5) 0.090(4) Uani 1 1 d U . .
H11H H 0.1880 0.2536 0.2776 0.135 Uiso 1 1 calc R . .
H11I H 0.1751 0.2134 0.3153 0.135 Uiso 1 1 calc R . .
H11J H 0.2398 0.2718 0.3205 0.135 Uiso 1 1 calc R . .
C115 C 0.0813(11) 0.2924(6) 0.3573(4) 0.074(2) Uani 1 1 d U . .
H11F H 0.1374 0.3199 0.3658 0.089 Uiso 1 1 calc R . .
H11G H 0.0136 0.3104 0.3622 0.089 Uiso 1 1 calc R . .
C116 C 0.0945(11) 0.2415(6) 0.3825(4) 0.075(2) Uani 1 1 d U . .
H11D H 0.0517 0.2105 0.3696 0.090 Uiso 1 1 calc R . .
H11E H 0.1687 0.2295 0.3829 0.090 Uiso 1 1 calc R . .
C117 C -0.0524(10) 0.2431(6) 0.4230(4) 0.078(4) Uani 1 1 d U . .
H11K H -0.0733 0.2447 0.4504 0.117 Uiso 1 1 calc R . .
H11L H -0.0775 0.2073 0.4106 0.117 Uiso 1 1 calc R . .
H11M H -0.0829 0.2755 0.4078 0.117 Uiso 1 1 calc R . .
C118 C 0.1014(10) 0.2989(6) 0.4433(4) 0.073(4) Uani 1 1 d U . .
H11A H 0.1756 0.3055 0.4397 0.109 Uiso 1 1 calc R . .
H11B H 0.0914 0.2962 0.4718 0.109 Uiso 1 1 calc R . .
H11C H 0.0596 0.3307 0.4317 0.109 Uiso 1 1 calc R . .
N5 N 0.0114(8) 0.1125(4) 0.4366(4) 0.057(2) Uani 1 1 d U . .
N6 N 0.0843(7) 0.1792(4) 0.5050(3) 0.048(2) Uani 1 1 d U . .
N7 N 0.2817(7) 0.1992(4) 0.4707(3) 0.051(2) Uani 1 1 d U . .
N8 N 0.2072(8) 0.1310(5) 0.4033(3) 0.058(2) Uani 1 1 d U . .
N9 N 0.0832(8) 0.2836(5) 0.3141(4) 0.070(2) Uani 1 1 d U . .
N10 N 0.0677(9) 0.2457(5) 0.4237(4) 0.069(2) Uani 1 1 d U . .
Zn1 Zn 0.07123(10) 0.36472(7) 0.28599(5) 0.0404(5) Uani 1 1 d . . .
Zn2 Zn 0.13585(12) 0.16540(7) 0.45029(5) 0.0530(6) Uani 1 1 d . . .
O1W O 0.212(2) 0.4104(11) 0.0910(8) 0.140(4) Uani 0.50 1 d PU A 1
O2W O 0.667(3) 0.0117(16) 0.3066(12) 0.145(4) Uani 0.35 1 d PU B 2
O3W O 0.670(3) -0.0097(17) 0.3444(13) 0.159(4) Uani 0.35 1 d PU C 1
O4W O 0.282(4) 0.448(2) 0.1053(15) 0.154(4) Uani 0.30 1 d PU D 2
O5W O 0.427(4) -0.017(2) 0.3012(18) 0.206(4) Uani 0.30 1 d PU E 1
O6W O 0.488(5) 0.022(3) 0.300(2) 0.147(4) Uani 0.20 1 d PU F 2

loop_
_atom_site_aniso_label
_atom_site_aniso_U_11
_atom_site_aniso_U_22
_atom_site_aniso_U_33
_atom_site_aniso_U_23
_atom_site_aniso_U_13
_atom_site_aniso_U_12
N1 0.023(3) 0.048(3) 0.037(3) -0.008(2) 0.005(2) -0.002(3)
N2 0.019(3) 0.055(4) 0.048(4) -0.014(3) 0.008(3) -0.006(3)
C1 0.024(3) 0.070(4) 0.042(3) -0.016(3) 0.002(3) -0.010(3)
C2 0.026(3) 0.072(5) 0.046(4) -0.017(4) 0.003(3) -0.014(4)
C3 0.019(3) 0.067(5) 0.045(4) -0.015(4) 0.003(3) -0.013(4)
C4 0.014(3) 0.057(4) 0.038(3) -0.008(3) 0.004(3) -0.004(3)
C5 0.016(3) 0.055(4) 0.043(3) -0.009(3) 0.001(3) -0.003(3)
C6 0.014(3) 0.055(4) 0.041(3) -0.007(3) 0.002(3) -0.002(3)
C7 0.015(4) 0.053(4) 0.040(4) -0.009(4) 0.002(3) -0.002(3)
C8 0.010(4) 0.054(4) 0.044(4) -0.004(4) -0.002(4) 0.000(4)
C9 0.015(4) 0.058(4) 0.047(4) -0.003(4) 0.006(4) 0.006(3)
C10 0.024(4) 0.067(4) 0.047(3) 0.009(3) 0.007(3) 0.007(3)
C11 0.017(4) 0.064(5) 0.048(4) 0.002(4) 0.005(3) 0.006(4)
C12 0.015(3) 0.057(4) 0.046(4) -0.016(3) 0.006(3) -0.002(3)
C13 0.016(3) 0.064(5) 0.049(4) -0.019(4) 0.004(4) -0.008(4)
C14 0.013(4) 0.063(5) 0.048(4) -0.017(4) -0.003(4) 0.000(4)
C15 0.017(3) 0.057(4) 0.048(4) -0.013(4) -0.001(3) -0.002(3)
C16 0.017(3) 0.051(4) 0.045(3) -0.008(3) 0.001(3) 0.000(3)
C17 0.009(3) 0.050(3) 0.042(3) -0.010(3) 0.006(3) 0.004(3)
C18 0.016(4) 0.048(4) 0.042(4) -0.008(3) 0.002(4) 0.008(3)
C19 0.028(3) 0.043(3) 0.040(3) -0.004(2) 0.002(3) 0.009(2)
C20 0.016(4) 0.046(4) 0.048(4) -0.008(4) -0.002(4) 0.011(3)
C21 0.018(4) 0.048(4) 0.047(3) -0.008(4) 0.004(4) 0.002(4)
C22 0.015(4) 0.048(4) 0.045(4) -0.012(3) 0.003(4) 0.005(3)
C23 0.033(6) 0.064(6) 0.047(7) 0.001(5) 0.003(6) -0.001(5)
C24 0.038(7) 0.056(7) 0.060(7) -0.012(6) -0.010(6) 0.000(5)
C25 0.035(7) 0.056(7) 0.051(5) -0.009(5) -0.002(6) -0.006(6)
N3 0.021(3) 0.040(3) 0.038(3) -0.003(2) -0.003(2) -0.002(2)
N4 0.017(3) 0.074(4) 0.044(4) -0.025(4) 0.001(3) -0.010(4)
C26 0.021(3) 0.046(4) 0.046(3) -0.009(3) -0.001(3) -0.007(3)
C27 0.016(3) 0.051(5) 0.045(4) -0.011(4) -0.002(4) -0.003(4)
C28 0.015(3) 0.053(5) 0.042(4) -0.010(4) -0.004(3) -0.002(4)
C29 0.017(3) 0.052(4) 0.043(3) -0.009(3) -0.002(3) -0.004(3)
C30 0.021(3) 0.068(4) 0.043(3) -0.019(3) 0.001(3) -0.003(3)
C31 0.022(3) 0.079(4) 0.052(4) -0.019(3) 0.002(3) 0.002(3)
C32 0.031(4) 0.083(4) 0.058(4) -0.018(4) 0.006(4) 0.007(3)
C33 0.033(4) 0.093(4) 0.065(4) -0.014(3) 0.004(3) 0.016(3)
C34 0.022(4) 0.095(4) 0.060(4) -0.023(4) 0.002(4) 0.005(4)
C35 0.028(4) 0.095(5) 0.057(4) -0.017(4) 0.008(4) -0.001(4)
C36 0.025(4) 0.089(5) 0.057(4) -0.013(4) 0.007(4) 0.002(4)
C37 0.020(3) 0.074(4) 0.044(4) -0.027(3) 0.002(3) -0.006(4)
C38 0.023(3) 0.082(5) 0.049(4) -0.034(4) 0.000(3) -0.006(4)
C39 0.027(4) 0.088(5) 0.049(4) -0.035(4) 0.002(3) -0.013(4)
C40 0.023(3) 0.084(4) 0.046(4) -0.028(4) 0.002(3) -0.012(4)
C41 0.021(3) 0.086(4) 0.043(3) -0.019(3) 0.003(3) -0.012(3)
C42 0.016(3) 0.097(3) 0.043(3) -0.022(3) 0.007(3) -0.012(3)
C43 0.023(4) 0.099(4) 0.047(4) -0.026(3) 0.002(4) -0.008(4)
C44 0.019(4) 0.099(4) 0.045(4) -0.024(4) 0.011(3) -0.014(4)
C45 0.025(4) 0.105(4) 0.042(4) -0.019(4) 0.008(3) -0.022(4)
C46 0.027(4) 0.103(4) 0.043(4) -0.015(4) 0.006(4) -0.020(4)
C47 0.029(4) 0.100(4) 0.043(4) -0.019(4) 0.006(4) -0.015(4)
C48 0.034(7) 0.097(6) 0.068(7) -0.023(6) -0.016(6) -0.006(7)
C49 0.066(8) 0.128(9) 0.048(6) -0.019(6) -0.001(5) -0.042(7)
C50 0.046(7) 0.103(5) 0.061(9) -0.007(6) -0.006(7) -0.032(7)
O1 0.038(3) 0.084(4) 0.050(4) 0.016(3) 0.010(3) 0.006(3)
O2 0.054(4) 0.065(3) 0.043(4) -0.007(3) 0.003(3) 0.009(3)
C51 0.051(4) 0.083(5) 0.050(4) 0.018(4) 0.011(4) 0.010(4)
C52 0.045(4) 0.080(5) 0.049(5) 0.015(4) 0.011(4) 0.013(4)
C53 0.047(4) 0.079(5) 0.051(5) 0.009(4) 0.005(4) 0.020(4)
C54 0.051(4) 0.072(5) 0.053(5) 0.004(5) 0.005(4) 0.017(4)
C55 0.052(4) 0.066(5) 0.049(5) 0.001(4) 0.004(4) 0.019(4)
C56 0.054(4) 0.063(5) 0.048(4) -0.003(4) 0.009(4) 0.013(4)
O3 0.055(4) 0.109(4) 0.072(4) -0.006(3) 0.006(4) 0.038(3)
O4 0.104(4) 0.090(4) 0.076(4) -0.028(3) -0.027(4) 0.017(4)
C57 0.066(4) 0.111(5) 0.069(5) -0.001(4) 0.007(4) 0.047(4)
C58 0.078(4) 0.109(5) 0.065(5) -0.001(5) 0.007(4) 0.036(4)
C59 0.091(4) 0.103(5) 0.063(5) -0.010(5) 0.003(5) 0.031(4)
C60 0.099(4) 0.098(5) 0.061(5) -0.022(5) -0.005(5) 0.033(4)
C61 0.105(4) 0.095(5) 0.067(5) -0.031(5) -0.011(4) 0.033(4)
C62 0.111(4) 0.094(5) 0.076(4) -0.033(5) -0.020(4) 0.028(5)
C63 0.048(3) 0.066(4) 0.068(3) -0.011(3) -0.012(3) 0.003(4)
C64 0.045(4) 0.070(5) 0.074(4) -0.007(4) -0.018(4) 0.002(4)
C65 0.037(4) 0.064(5) 0.080(4) -0.008(4) -0.016(4) 0.005(4)
C66 0.039(4) 0.058(4) 0.073(3) -0.004(3) -0.012(3) 0.005(4)
C67 0.040(3) 0.053(4) 0.071(3) 0.001(3) -0.007(3) 0.001(3)
C68 0.044(3) 0.054(4) 0.089(4) 0.011(3) 0.006(3) -0.001(3)
C69 0.048(3) 0.059(4) 0.104(5) 0.013(4) 0.007(4) 0.001(3)
C70 0.054(4) 0.067(4) 0.115(5) 0.015(4) 0.012(4) -0.002(4)
C71 0.061(3) 0.073(4) 0.120(5) 0.022(4) 0.021(4) -0.002(4)
C72 0.066(3) 0.066(5) 0.112(5) 0.023(4) 0.019(4) -0.004(4)
C73 0.060(3) 0.064(4) 0.104(5) 0.018(4) 0.012(4) 0.006(4)
C74 0.034(7) 0.070(7) 0.111(9) 0.019(6) -0.003(7) 0.001(6)
C75 0.068(5) 0.114(10) 0.176(11) 0.029(8) 0.033(7) -0.021(7)
C76 0.077(6) 0.082(8) 0.100(10) 0.027(7) 0.001(8) 0.016(6)
C77 0.038(3) 0.053(4) 0.057(4) 0.002(3) -0.008(3) 0.000(3)
C78 0.037(4) 0.059(5) 0.055(4) 0.001(4) -0.004(4) 0.002(4)
C79 0.036(4) 0.059(5) 0.050(4) -0.002(4) -0.004(3) 0.003(4)
C80 0.034(3) 0.058(4) 0.047(4) -0.003(3) -0.006(3) 0.002(3)
C81 0.028(3) 0.066(3) 0.045(3) -0.009(3) -0.006(3) 0.007(3)
C82 0.022(4) 0.065(3) 0.039(3) -0.006(3) 0.000(3) -0.001(3)
C83 0.032(4) 0.069(4) 0.040(4) -0.009(3) -0.002(4) -0.005(4)
C84 0.040(4) 0.070(4) 0.036(4) -0.005(4) -0.006(4) -0.012(4)
C85 0.040(4) 0.067(4) 0.033(4) -0.007(4) 0.000(4) -0.008(4)
C86 0.038(4) 0.065(3) 0.036(4) -0.005(3) 0.004(4) 0.000(4)
C87 0.029(4) 0.067(3) 0.040(4) -0.008(3) 0.002(4) -0.001(4)
C88 0.023(3) 0.069(4) 0.052(3) -0.019(3) -0.007(3) 0.007(3)
C89 0.024(4) 0.074(5) 0.054(4) -0.021(4) -0.007(4) 0.006(4)
C90 0.023(4) 0.079(5) 0.054(4) -0.018(4) -0.003(4) 0.009(4)
C91 0.027(3) 0.076(4) 0.054(3) -0.017(3) -0.003(3) 0.004(4)
C92 0.035(3) 0.075(4) 0.051(3) -0.014(3) -0.007(3) 0.013(3)
C93 0.039(3) 0.081(3) 0.055(4) -0.007(3) -0.005(3) 0.014(3)
C94 0.039(4) 0.092(4) 0.054(4) -0.003(4) -0.002(4) 0.019(3)
C95 0.044(4) 0.104(4) 0.061(5) -0.001(4) -0.003(4) 0.019(4)
C96 0.041(4) 0.110(4) 0.060(5) 0.002(4) 0.000(4) 0.011(4)
C97 0.048(4) 0.100(4) 0.062(5) 0.003(4) -0.008(4) 0.009(4)
C98 0.047(4) 0.091(4) 0.061(5) -0.003(4) -0.005(4) 0.013(3)
C99 0.038(7) 0.092(6) 0.054(8) 0.012(6) -0.010(6) 0.037(6)
C100 0.047(6) 0.149(10) 0.063(9) -0.005(7) 0.005(6) 0.002(6)
C101 0.069(7) 0.085(6) 0.084(10) 0.013(8) -0.003(7) 0.016(6)
C102 0.038(3) 0.075(4) 0.050(4) -0.016(3) -0.005(3) 0.017(3)
C103 0.044(4) 0.080(5) 0.051(4) -0.018(4) -0.010(4) 0.017(4)
C104 0.045(4) 0.083(5) 0.054(4) -0.018(4) -0.012(4) 0.015(4)
C105 0.046(3) 0.081(4) 0.060(4) -0.019(4) -0.012(3) 0.014(3)
C106 0.050(3) 0.073(4) 0.068(3) -0.016(3) -0.013(3) 0.008(3)
C107 0.074(4) 0.073(4) 0.071(3) -0.022(3) -0.016(4) 0.013(3)
C108 0.085(5) 0.076(4) 0.072(3) -0.023(3) -0.021(4) 0.020(4)
C109 0.100(4) 0.082(4) 0.078(3) -0.021(3) -0.030(4) 0.017(4)
C110 0.117(5) 0.087(4) 0.080(4) -0.025(4) -0.039(5) 0.010(4)
C111 0.115(5) 0.083(4) 0.080(4) -0.023(4) -0.035(5) 0.005(4)
C112 0.098(5) 0.077(4) 0.076(4) -0.024(4) -0.029(5) 0.008(4)
C113 0.095(6) 0.100(9) 0.080(8) -0.006(7) 0.003(7) -0.038(7)
C114 0.085(5) 0.105(10) 0.085(8) -0.005(8) 0.031(7) 0.013(6)
C115 0.074(5) 0.092(5) 0.058(4) -0.003(4) 0.009(4) 0.000(5)
C116 0.077(4) 0.093(5) 0.057(4) -0.001(4) 0.016(4) -0.005(5)
C117 0.059(5) 0.103(9) 0.072(8) 0.023(8) 0.010(6) -0.015(6)
C118 0.068(7) 0.087(7) 0.064(7) -0.008(6) 0.015(7) -0.007(6)
N5 0.041(4) 0.057(5) 0.069(4) -0.008(4) -0.012(3) 0.000(4)
N6 0.037(3) 0.055(4) 0.050(4) -0.005(4) -0.003(3) 0.006(3)
N7 0.025(4) 0.074(4) 0.053(4) -0.020(4) -0.005(3) 0.005(4)
N8 0.039(3) 0.075(5) 0.057(4) -0.019(4) -0.009(3) 0.014(4)
N9 0.062(4) 0.089(5) 0.060(4) -0.015(4) 0.014(5) -0.005(4)
N10 0.066(4) 0.089(5) 0.055(4) -0.002(4) 0.020(4) -0.009(5)
Zn1 0.0116(7) 0.0666(11) 0.0428(10) -0.0132(10) 0.0003(8) -0.0040(8)
Zn2 0.0354(9) 0.0727(13) 0.0502(12) -0.0127(11) -0.0022(9) 0.0018(9)
O1W 0.139(5) 0.138(5) 0.144(5) -0.001(4) 0.008(4) 0.001(4)
O2W 0.145(5) 0.145(5) 0.145(5) -0.002(4) 0.012(4) 0.001(4)
O3W 0.160(5) 0.159(5) 0.159(5) -0.001(4) 0.012(4) 0.001(4)
O4W 0.154(5) 0.154(5) 0.154(5) 0.000(4) 0.013(4) 0.001(4)
O5W 0.206(5) 0.205(5) 0.207(5) -0.001(4) 0.017(4) 0.000(4)
O6W 0.147(5) 0.147(5) 0.147(5) 0.000(4) 0.012(4) -0.001(4)

loop_
_atom_type_symbol
_atom_type_description
_atom_type_scat_dispersion_real
_atom_type_scat_dispersion_imag
_atom_type_scat_source
C C 0.0033 0.0016 'International Tables Vol C Tables 4.2.6.8 and 6.1.1.4'
H H 0.0000 0.0000 'International Tables Vol C Tables 4.2.6.8 and 6.1.1.4'
N N 0.0061 0.0033 'International Tables Vol C Tables 4.2.6.8 and 6.1.1.4'
O O 0.0106 0.0060 'International Tables Vol C Tables 4.2.6.8 and 6.1.1.4'
Zn Zn 0.2839 1.4301 'International Tables Vol C Tables 4.2.6.8 and 6.1.1.4'

loop_
_geom_angle_atom_site_label_1
_geom_angle_atom_site_label_2
_geom_angle_atom_site_label_3
_geom_angle
C1 N1 C4 108.6(9)
C1 N1 Zn1 125.8(7)
C4 N1 Zn1 125.0(7)
C15 N2 C12 104.9(9)
C15 N2 Zn1 127.9(7)
C12 N2 Zn1 127.2(7)
N1 C1 C2 109.7(10)
N1 C1 C41 127.8(10)
C2 C1 C41 122.4(11)
C3 C2 C1 103.9(11)
C2 C3 C4 110.5(11)
N1 C4 C5 126.9(10)
N1 C4 C3 107.2(11)
C5 C4 C3 125.9(11)
C4 C5 C12 126.6(10)
C4 C5 C6 118.6(10)
C12 C5 C6 114.5(10)
C7 C6 C11 122.6(11)
C7 C6 C5 120.5(11)
C11 C6 C5 116.9(11)
C6 C7 C8 119.0(12)
C9 C8 C7 120.2(11)
C10 C9 C8 122.4(11)
C9 C10 O1 120.0(11)
C9 C10 C11 119.1(12)
O1 C10 C11 120.9(11)
C6 C11 C10 116.7(11)
N2 C12 C13 110.4(10)
N2 C12 C5 122.8(11)
C13 C12 C5 126.6(10)
C14 C13 C12 108.9(11)
C13 C14 C15 104.9(11)
N2 C15 C14 111.0(9)
N2 C15 C16 126.9(11)
C14 C15 C16 122.1(11)
C26 C16 C15 121.9(11)
C26 C16 C17 120.1(9)
C15 C16 C17 117.9(10)
C18 C17 C22 120.8(11)
C18 C17 C16 121.4(11)
C22 C17 C16 117.8(11)
C17 C18 C19 117.9(11)
C17 C18 C23 121.7(11)
C19 C18 C23 120.4(11)
C20 C19 C18 123.1(12)
C19 C20 C21 117.0(12)
C19 C20 C24 121.0(12)
C21 C20 C24 121.7(11)
C22 C21 C20 123.9(12)
C21 C22 C17 117.1(12)
C21 C22 C25 119.7(11)
C17 C22 C25 123.1(11)
C26 N3 C29 111.6(9)
C26 N3 Zn1 126.2(7)
C29 N3 Zn1 121.4(7)
C40 N4 C37 106.2(10)
C40 N4 Zn1 127.0(8)
C37 N4 Zn1 126.1(8)
N3 C26 C16 127.8(10)
N3 C26 C27 109.1(10)
C16 C26 C27 122.7(11)
C28 C27 C26 102.6(10)
C27 C28 C29 114.8(10)
C30 C29 N3 128.3(10)
C30 C29 C28 129.8(11)
N3 C29 C28 101.8(10)
C29 C30 C37 126.8(11)
C29 C30 C31 114.7(9)
C37 C30 C31 118.5(10)
C32 C31 C36 120.0
C32 C31 C30 118.3(6)
C36 C31 C30 121.6(6)
C33 C32 C31 120.0
O3 C33 C32 124.7(7)
O3 C33 C34 115.3(7)
C32 C33 C34 120.0
C33 C34 C35 120.0
C36 C35 C34 120.0
C35 C36 C31 120.0
N4 C37 C38 111.0(10)
N4 C37 C30 124.4(11)
C38 C37 C30 124.6(11)
C39 C38 C37 106.0(11)
C38 C39 C40 107.4(12)
N4 C40 C41 128.3(12)
N4 C40 C39 109.5(10)
C41 C40 C39 122.2(12)
C40 C41 C1 121.4(11)
C40 C41 C42 119.0(11)
C1 C41 C42 119.4(10)
C47 C42 C43 118.4(13)
C47 C42 C41 123.4(13)
C43 C42 C41 118.0(13)
C44 C43 C42 120.6(14)
C44 C43 C48 117.2(14)
C42 C43 C48 122.2(13)
C43 C44 C45 121.3(14)
C46 C45 C44 117.2(13)
C46 C45 C49 117.6(12)
C44 C45 C49 125.0(13)
C47 C46 C45 119.5(14)
C46 C47 C42 122.8(15)
C46 C47 C50 115.9(13)
C42 C47 C50 121.3(13)
C10 O1 C51 121.9(9)
C56 O2 C86 117.4(10)
O1 C51 C52 110.6(11)
C53 C52 C51 178.5(16)
C52 C53 C54 177.8(17)
C55 C54 C53 175.7(16)
C54 C55 C56 178.2(17)
O2 C56 C55 117.1(11)
C33 O3 C57 118.7(10)
C62 O4 C109 114.5(10)
O3 C57 C58 116.2(14)
C59 C58 C57 176.3(19)
C58 C59 C60 175(2)
C61 C60 C59 177(2)
C60 C61 C62 177.8(18)
O4 C62 C61 115.8(13)
N5 C63 C106 126.7(12)
N5 C63 C64 108.0(12)
C106 C63 C64 125.2(14)
C65 C64 C63 106.2(13)
C64 C65 C66 111.0(12)
C67 C66 N5 123.2(12)
C67 C66 C65 130.5(13)
N5 C66 C65 106.2(12)
C77 C67 C66 129.8(13)
C77 C67 C68 122.0(13)
C66 C67 C68 108.0(12)
C73 C68 C69 121.5(13)
C73 C68 C67 119.2(12)
C69 C68 C67 119.3(12)
C68 C69 C70 119.4(13)
C68 C69 C74 123.3(12)
C70 C69 C74 117.2(12)
C71 C70 C69 118.9(13)
C72 C71 C70 121.4(14)
C72 C71 C75 119.0(14)
C70 C71 C75 119.7(13)
C71 C72 C73 120.7(14)
C68 C73 C72 117.7(13)
C68 C73 C76 122.3(13)
C72 C73 C76 119.9(13)
C67 C77 N6 124.5(13)
C67 C77 C78 126.3(12)
N6 C77 C78 109.2(11)
C79 C78 C77 107.0(12)
C78 C79 C80 107.1(12)
N6 C80 C79 110.7(11)
N6 C80 C81 125.8(12)
C79 C80 C81 123.5(12)
C88 C81 C82 119.8(11)
C88 C81 C80 122.9(12)
C82 C81 C80 117.3(11)
C83 C82 C87 116.0(12)
C83 C82 C81 125.0(13)
C87 C82 C81 118.9(12)
C82 C83 C84 121.4(13)
C85 C84 C83 121.0(13)
C86 C85 C84 118.5(13)
C85 C86 C87 121.2(13)
C85 C86 O2 114.8(12)
C87 C86 O2 124.0(12)
C86 C87 C82 121.8(13)
N7 C88 C81 129.8(11)
N7 C88 C89 106.0(11)
C81 C88 C89 123.9(12)
C90 C89 C88 106.1(12)
C89 C90 C91 110.9(12)
C92 C91 N7 127.7(12)
C92 C91 C90 126.7(12)
N7 C91 C90 105.6(11)
C91 C92 C102 125.1(12)
C91 C92 C93 119.4(12)
C102 C92 C93 115.4(12)
C98 C93 C94 122.8(13)
C98 C93 C92 120.7(12)
C94 C93 C92 116.5(13)
C93 C94 C95 113.2(13)
C93 C94 C99 125.0(12)
C95 C94 C99 121.9(12)
C96 C95 C94 123.5(13)
C97 C96 C95 120.2(13)
C97 C96 C100 119.3(14)
C95 C96 C100 120.5(13)
C96 C97 C98 118.6(15)
C93 C98 C97 121.7(13)
C93 C98 C101 122.5(13)
C97 C98 C101 115.8(14)
C92 C102 N8 126.4(12)
C92 C102 C103 128.5(12)
N8 C102 C103 104.9(11)
C104 C103 C102 111.2(12)
C103 C104 C105 105.3(13)
C106 C105 N8 126.2(13)
C106 C105 C104 122.6(14)
N8 C105 C104 111.2(11)
C105 C106 C63 123.5(14)
C105 C106 C107 119.5(12)
C63 C106 C107 116.5(12)
C108 C107 C112 120.0
C108 C107 C106 114.4(8)
C112 C107 C106 125.5(8)
C109 C108 C107 120.0
C108 C109 C110 120.0
C108 C109 O4 122.0(8)
C110 C109 O4 117.9(8)
C109 C110 C111 120.0
C112 C111 C110 120.0
C111 C112 C107 120.0
C116 C115 N9 116.8(12)
N10 C116 C115 118.3(12)
C63 N5 C66 108.4(11)
C63 N5 Zn2 125.9(9)
C66 N5 Zn2 124.9(9)
C80 N6 C77 105.9(10)
C80 N6 Zn2 126.4(8)
C77 N6 Zn2 126.5(9)
C88 N7 C91 111.4(10)
C88 N7 Zn2 122.0(8)
C91 N7 Zn2 124.9(9)
C102 N8 C105 107.3(10)
C102 N8 Zn2 126.0(9)
C105 N8 Zn2 125.6(8)
C114 N9 C115 109.1(11)
C114 N9 C113 103.5(11)
C115 N9 C113 113.2(11)
C114 N9 Zn1 112.7(9)
C115 N9 Zn1 108.1(9)
C113 N9 Zn1 110.3(9)
C116 N10 C118 113.9(11)
C116 N10 C117 107.2(11)
C118 N10 C117 107.4(10)
C116 N10 Zn2 102.3(8)
C118 N10 Zn2 116.3(9)
C117 N10 Zn2 109.4(8)
N4 Zn1 N2 161.4(4)
N4 Zn1 N1 88.4(4)
N2 Zn1 N1 88.6(3)
N4 Zn1 N3 89.5(4)
N2 Zn1 N3 87.7(3)
N1 Zn1 N3 162.0(4)
N4 Zn1 N9 94.9(4)
N2 Zn1 N9 103.7(4)
N1 Zn1 N9 98.0(4)
N3 Zn1 N9 100.0(4)
N6 Zn2 N5 89.8(4)
N6 Zn2 N8 163.3(4)
N5 Zn2 N8 88.6(4)
N6 Zn2 N7 89.2(4)
N5 Zn2 N7 164.4(4)
N8 Zn2 N7 87.8(4)
N6 Zn2 N10 95.0(4)
N5 Zn2 N10 98.4(4)
N8 Zn2 N10 101.7(4)
N7 Zn2 N10 97.2(4)

loop_
_geom_bond_atom_site_label_1
_geom_bond_atom_site_label_2
_geom_bond_distance
N1 C1 1.323(14)
N1 C4 1.357(13)
N1 Zn1 2.091(8)
N2 C15 1.356(14)
N2 C12 1.369(13)
N2 Zn1 2.074(10)
C1 C2 1.438(15)
C1 C41 1.444(17)
C2 C3 1.344(16)
C3 C4 1.386(15)
C4 C5 1.363(16)
C5 C12 1.454(15)
C5 C6 1.482(15)
C6 C7 1.322(15)
C6 C11 1.398(16)
C7 C8 1.396(14)
C8 C9 1.339(16)
C9 C10 1.336(16)
C10 O1 1.367(14)
C10 C11 1.432(15)
C12 C13 1.406(16)
C13 C14 1.330(14)
C14 C15 1.451(16)
C15 C16 1.454(14)
C16 C26 1.389(16)
C16 C17 1.472(16)
C17 C18 1.364(16)
C17 C22 1.412(16)
C18 C19 1.378(16)
C18 C23 1.497(16)
C19 C20 1.358(15)
C20 C21 1.359(16)
C20 C24 1.513(16)
C21 C22 1.352(16)
C22 C25 1.545(17)
N3 C26 1.370(14)
N3 C29 1.398(14)
N3 Zn1 2.097(8)
N4 C40 1.322(15)
N4 C37 1.355(13)
N4 Zn1 2.059(10)
C26 C27 1.481(14)
C27 C28 1.348(16)
C28 C29 1.465(15)
C29 C30 1.337(16)
C30 C37 1.402(16)
C30 C31 1.498(12)
C31 C32 1.3900
C31 C36 1.3900
C32 C33 1.3900
C33 O3 1.321(11)
C33 C34 1.3900
C34 C35 1.3900
C35 C36 1.3900
C37 C38 1.396(17)
C38 C39 1.330(15)
C39 C40 1.429(17)
C40 C41 1.411(15)
C41 C42 1.446(17)
C42 C47 1.345(18)
C42 C43 1.360(18)
C43 C44 1.331(17)
C43 C48 1.445(18)
C44 C45 1.386(18)
C45 C46 1.385(18)
C45 C49 1.579(18)
C46 C47 1.331(17)
C47 C50 1.519(18)
O1 C51 1.452(14)
O2 C56 1.377(15)
O2 C86 1.413(15)
C51 C52 1.500(17)
C52 C53 1.126(17)
C53 C54 1.412(18)
C54 C55 1.129(17)
C55 C56 1.478(18)
O3 C57 1.347(16)
O4 C62 1.414(17)
O4 C109 1.417(13)
C57 C58 1.38(2)
C58 C59 1.13(2)
C59 C60 1.41(2)
C60 C61 1.24(2)
C61 C62 1.51(2)
C63 N5 1.388(17)
C63 C106 1.404(19)
C63 C64 1.467(17)
C64 C65 1.357(19)
C65 C66 1.424(18)
C66 C67 1.384(19)
C66 N5 1.421(16)
C67 C77 1.314(17)
C67 C68 1.559(17)
C68 C73 1.299(18)
C68 C69 1.387(18)
C69 C70 1.414(18)
C69 C74 1.474(18)
C70 C71 1.344(19)
C71 C72 1.306(19)
C71 C75 1.587(19)
C72 C73 1.470(18)
C73 C76 1.519(19)
C77 N6 1.384(14)
C77 C78 1.427(18)
C78 C79 1.328(16)
C79 C80 1.428(17)
C80 N6 1.333(15)
C80 C81 1.435(16)
C81 C88 1.365(16)
C81 C82 1.429(17)
C82 C83 1.360(17)
C82 C87 1.375(16)
C83 C84 1.367(17)
C84 C85 1.360(17)
C85 C86 1.320(16)
C86 C87 1.367(17)
C88 N7 1.355(16)
C88 C89 1.447(16)
C89 C90 1.352(17)
C90 C91 1.388(17)
C91 C92 1.349(18)
C91 N7 1.369(14)
C92 C102 1.368(17)
C92 C93 1.493(17)
C93 C98 1.372(19)
C93 C94 1.402(18)
C94 C95 1.440(17)
C94 C99 1.443(18)
C95 C96 1.378(19)
C96 C97 1.360(19)
C96 C100 1.509(18)
C97 C98 1.383(18)
C98 C101 1.495(18)
C102 N8 1.401(15)
C102 C103 1.496(18)
C103 C104 1.352(17)
C104 C105 1.429(18)
C105 C106 1.379(18)
C105 N8 1.416(17)
C106 C107 1.407(16)
C107 C108 1.3900
C107 C112 1.3900
C108 C109 1.3900
C109 C110 1.3900
C110 C111 1.3900
C111 C112 1.3900
C113 N9 1.475(17)
C114 N9 1.467(16)
C115 C116 1.464(18)
C115 N9 1.471(17)
C116 N10 1.458(17)
C117 N10 1.537(16)
C118 N10 1.459(16)
N5 Zn2 2.041(10)
N6 Zn2 2.032(11)
N7 Zn2 2.094(10)
N8 Zn2 2.053(11)
N9 Zn1 2.122(12)
N10 Zn2 2.228(12)
